data_4349349
loop_
_publ_author_name
'Iali, Wissam'
'Green, Gary G. R.'
'Hart, Sam J.'
'Whitwood, Adrian C.'
'Duckett, Simon B.'

_publ_section_title
;
 Iridium Cyclooctene Complex That Forms a Hyperpolarization Transfer
 Catalyst before Converting to a Binuclear C-H Bond Activation Product
 Responsible for Hydrogen Isotope Exchange.
;
_journal_issue 22
_journal_name_full 'Inorganic chemistry'
_journal_page_first 11639
_journal_page_last 11643
_journal_paper_doi 10.1021/acs.inorgchem.6b02560
_journal_volume 55
_journal_year 2016
_chemical_formula_moiety 'C18 H26 Cl Ir N2'
_chemical_formula_sum 'C18 H26 Cl Ir N2'
_chemical_formula_weight 498.06
_space_group_crystal_system monoclinic
_space_group_IT_number 15
_space_group_name_Hall '-C 2yc'
_space_group_name_H-M_alt 'C 1 2/c 1'
_atom_sites_solution_hydrogens mixed
_atom_sites_solution_primary direct
_audit_creation_date 2016-07-25
_audit_creation_method
;
Olex2 1.2
(compiled 2016.02.19 svn.r3266 for OlexSys, GUI svn.r5155)
;
_cell_angle_alpha 90
_cell_angle_beta 94.218(6)
_cell_angle_gamma 90
_cell_formula_units_Z 8
_cell_length_a 39.287(2)
_cell_length_b 12.3049(7)
_cell_length_c 8.9973(5)
_cell_measurement_reflns_used 16807
_cell_measurement_temperature 110.05(10)
_cell_measurement_theta_max 71.0340
_cell_measurement_theta_min 4.5220
_cell_volume 4337.7(4)
_computing_cell_refinement 'CrysAlisPro 1.171.38.41 (Rigaku OD, 2015)'
_computing_data_collection 'CrysAlisPro 1.171.38.41 (Rigaku OD, 2015)'
_computing_data_reduction 'CrysAlisPro 1.171.38.41 (Rigaku OD, 2015)'
_computing_molecular_graphics 'Olex2 (Dolomanov et al., 2009)'
_computing_publication_material 'Olex2 (Dolomanov et al., 2009)'
_computing_structure_refinement 'ShelXL (Sheldrick, 2015)'
_computing_structure_solution 'ShelXT (Sheldrick, 2015)'
_diffrn_ambient_environment N~2~
_diffrn_ambient_temperature 110.05(10)
_diffrn_detector 'CCD plate'
_diffrn_detector_area_resol_mean 16.1450
_diffrn_detector_type Eos
_diffrn_measured_fraction_theta_full 0.999
_diffrn_measured_fraction_theta_max 0.966
_diffrn_measurement_details
;
List of Runs (angles in degrees, time in seconds):

  # Type    Start    End  Width  t~exp~   \w     \q     \k     \f   Frames
--------------------------------------------------------------------------
  1  \w    -69.00  21.00   1.00    1.25    --    0.00 -57.00-180.00   90
  2  \w    -26.00  72.00   1.00    1.25    --    0.00  37.00 -30.00   98
  3  \w    -21.00  69.00   1.00    1.25    --    0.00  57.00   0.00   90
  4  \w    -15.00  75.00   1.00    5.00    --   54.00 -57.00-150.00   90
  5  \w     23.00 111.00   1.00    5.00    --   54.00-125.00 150.00   88
  6  \w    -19.00 127.00   1.00    5.00    --   54.00   0.00  30.00  146
  7  \w     24.00 124.00   1.00    5.00    --   54.00  77.00-180.00  100
  8  \w    -15.00  75.00   1.00    5.00    --   54.00 -57.00 -30.00   90
  9  \w     23.00 111.00   1.00    5.00    --   54.00-125.00 -30.00   88
 10  \w     33.00 123.00   1.00    5.00    --   54.00  57.00  60.00   90
 11  \w     36.00 116.00   1.00   10.00    --  108.00-111.00-180.00   80
 12  \w     36.00 116.00   1.00   10.00    --  108.00-111.00 -90.00   80
 13  \w     36.00  92.00   1.00   10.00    --  108.00 -37.00 -90.00   56
 14  \w     38.00 105.00   1.00   10.00    --  108.00 -50.00   0.00   67
 15  \w     35.00  94.00   1.00   10.00    --  108.00 -25.00 150.00   59
 16  \w     38.00 138.00   1.00   10.00    --  108.00 -77.00-120.00  100
 17  \w     57.00 151.00   1.00   10.00    --  108.00 178.00 120.00   94
 18  \w     74.00 178.00   1.00   10.00    --  108.00  25.00-180.00  104
 19  \w     36.00  92.00   1.00   10.00    --  108.00 -37.00-150.00   56
 20  \w     74.00 178.00   1.00   10.00    --  108.00  25.00 -30.00  104
 21  \w     74.00 178.00   1.00   10.00    --  108.00  25.00  60.00  104
 22  \w    100.00 178.00   1.00   10.00    --  108.00 111.00-120.00   78
 23  \w     36.00  92.00   1.00   10.00    --  108.00 -37.00  30.00   56
 24  \w     38.00 138.00   1.00   10.00    --  108.00 -77.00 120.00  100
 25  \w     36.00  92.00   1.00   10.00    --  108.00 -37.00 120.00   56
 26  \w     36.00 116.00   1.00   10.00    --  108.00-111.00  90.00   80
 27  \w    -69.00  21.00   1.00    1.25    --    0.00 -57.00  60.00   90
 28  \w    -69.00  21.00   1.00    1.25    --    0.00 -57.00 -60.00   90
 29  \w    -26.00  72.00   1.00    1.25    --    0.00  37.00-150.00   98
 30  \w     24.00 124.00   1.00    5.00    --   54.00  77.00 -30.00  100
 31  \w     24.00 124.00   1.00    5.00    --   54.00  77.00 -90.00  100
 32  \w     24.00 124.00   1.00    5.00    --   54.00  77.00-150.00  100
 33  \w     23.00 111.00   1.00    5.00    --   54.00-125.00-150.00   88
 34  \w     24.00 124.00   1.00    5.00    --   54.00  77.00 120.00  100
 35  \w     33.00 123.00   1.00    5.00    --   54.00  57.00 120.00   90
 36  \w     78.00 178.00   1.00   10.00    --  108.00  77.00 -30.00  100
 37  \w     86.00 178.00   1.00   10.00    --  108.00  50.00 -90.00   92
 38  \w     78.00 178.00   1.00   10.00    --  108.00  77.00  90.00  100
 39  \w     82.00 178.00   1.00   10.00    --  108.00  37.00-120.00   96
;
_diffrn_measurement_device 'four-circle diffractometer'
_diffrn_measurement_device_type 'SuperNova, Dual, Cu at zero, Eos'
_diffrn_measurement_method '\w scans'
_diffrn_orient_matrix_type 'CrysAlisPro convention (1999,Acta A55,543-557)'
_diffrn_orient_matrix_UB_11 0.0392167000
_diffrn_orient_matrix_UB_12 0.0035070000
_diffrn_orient_matrix_UB_13 0.0204662000
_diffrn_orient_matrix_UB_21 0.0006326500
_diffrn_orient_matrix_UB_22 -0.1152109500
_diffrn_orient_matrix_UB_23 0.0663346000
_diffrn_orient_matrix_UB_31 0.0022183500
_diffrn_orient_matrix_UB_32 -0.0490503500
_diffrn_orient_matrix_UB_33 -0.1571238000
_diffrn_radiation_monochromator mirror
_diffrn_radiation_probe x-ray
_diffrn_radiation_type CuK\a
_diffrn_radiation_wavelength 1.54184
_diffrn_reflns_av_R_equivalents 0.1213
_diffrn_reflns_av_unetI/netI 0.0516
_diffrn_reflns_Laue_measured_fraction_full 0.999
_diffrn_reflns_Laue_measured_fraction_max 0.966
_diffrn_reflns_limit_h_max 47
_diffrn_reflns_limit_h_min -47
_diffrn_reflns_limit_k_max 15
_diffrn_reflns_limit_k_min -15
_diffrn_reflns_limit_l_max 9
_diffrn_reflns_limit_l_min -11
_diffrn_reflns_number 28558
_diffrn_reflns_point_group_measured_fraction_full 0.999
_diffrn_reflns_point_group_measured_fraction_max 0.966
_diffrn_reflns_theta_full 67.684
_diffrn_reflns_theta_max 73.037
_diffrn_reflns_theta_min 3.765
_diffrn_source 'micro-focus sealed X-ray tube'
_diffrn_source_type 'SuperNova (Cu) X-ray Source'
_exptl_absorpt_coefficient_mu 13.025
_exptl_absorpt_correction_T_max 0.495
_exptl_absorpt_correction_T_min 0.281
_exptl_absorpt_correction_type analytical
_exptl_absorpt_process_details
;
CrysAlisPro 1.171.38.41 (Rigaku Oxford Diffraction, 2015)
Analytical numeric absorption correction using a multifaceted crystal
			model based on expressions derived by R.C. Clark & J.S. Reid.
(Clark, R. C. & Reid, J. S. (1995). Acta Cryst. A51, 887-897)
Empirical absorption correction using spherical harmonics,
 implemented in SCALE3 ABSPACK scaling algorithm.
;
_exptl_crystal_colour colourless
_exptl_crystal_colour_primary colourless
_exptl_crystal_density_diffrn 1.525
_exptl_crystal_description block
_exptl_crystal_F_000 1936
_exptl_crystal_size_max 0.15
_exptl_crystal_size_mid 0.117
_exptl_crystal_size_min 0.086
_refine_diff_density_max 4.107
_refine_diff_density_min -1.803
_refine_diff_density_rms 0.236
_refine_ls_extinction_method none
_refine_ls_goodness_of_fit_ref 1.081
_refine_ls_hydrogen_treatment constr
_refine_ls_matrix_type full
_refine_ls_number_parameters 215
_refine_ls_number_reflns 4196
_refine_ls_number_restraints 48
_refine_ls_restrained_S_all 1.079
_refine_ls_R_factor_all 0.0771
_refine_ls_R_factor_gt 0.0727
_refine_ls_shift/su_max 0.001
_refine_ls_shift/su_mean 0.000
_refine_ls_structure_factor_coef Fsqd
_refine_ls_weighting_details 'w=1/[\s^2^(Fo^2^)+(0.0506P)^2^+219.6341P] where P=(Fo^2^+2Fc^2^)/3'
_refine_ls_weighting_scheme calc
_refine_ls_wR_factor_gt 0.1612
_refine_ls_wR_factor_ref 0.1639
_reflns_Friedel_coverage 0.000
_reflns_number_gt 3847
_reflns_number_total 4196
_reflns_threshold_expression 'I > 2\s(I)'
_cod_data_source_file ic6b02560_si_002.cif
_cod_data_source_block complex_2
_cod_database_code 4349349
_chemical_oxdiff_formula 'C18 H26 Cl Ir'
_chemical_oxdiff_usercomment 'Wissam Iali IR coe (Py)2 H2 Cl'
_shelx_space_group_comment
;
The symmetry employed for this shelxl refinement is uniquely defined
by the following loop, which should always be used as a source of
symmetry information in preference to the above space-group names.
They are only intended as comments.
;
_reflns_odcompleteness_completeness 99.98
_reflns_odcompleteness_iscentric 1
_reflns_odcompleteness_theta 66.97
_olex2_refinement_description
;
1. Fixed Uiso
 At 1.2 times of:
  All C(H) groups, All C(H,H) groups, All C(H,H,H,H) groups
 At 1.5 times of:
  All Ir(H,H) groups
2. Restrained distances
 C8-C7
 1.5 with sigma of 0.02
 C8-C7A
 1.5 with sigma of 0.02
 C2-C3 = C3-C4 = C4-C5 = C5-C6 = C6-C7
 1.535 with sigma of 0.02
 C2-C3A = C3A-C4A = C4A-C5A = C5A-C6A = C6A-C7A
 1.535 with sigma of 0.02
3. Uiso/Uaniso restraints and constraints
Uanis(C11) \\sim Ueq, Uanis(C7A) \\sim Ueq, Uanis(C7) \\sim Ueq, Uanis(C8)
\\sim Ueq: with sigma of 0.01 and sigma for terminal atoms of 0.02
Uanis(C4A) \\sim Ueq, Uanis(C4) \\sim Ueq: with sigma of 0.1 and sigma for
terminal atoms of 0.2
Uanis(C5) = Uanis(C5A)
Uanis(C3A) = Uanis(C3)
Uanis(C7) = Uanis(C7A)
Uanis(C4A) = Uanis(C4)
Uanis(C6) = Uanis(C6A)
4. Others
 Sof(H2BC)=Sof(H2BD)=Sof(H8B)=Sof(C3A)=Sof(H3AA)=Sof(H3AB)=Sof(C4A)=Sof(H4AA)=
 Sof(H4AB)=Sof(C5A)=Sof(H5AA)=Sof(H5AB)=Sof(C6A)=Sof(H6AA)=Sof(H6AB)=Sof(C7A)=
 Sof(H7AA)=Sof(H7AB)=1-FVAR(1)
 Sof(H2AA)=Sof(H2AB)=Sof(H8A)=Sof(C7)=Sof(H7A)=Sof(H7B)=Sof(C6)=Sof(H6A)=
 Sof(H6B)=Sof(C5)=Sof(H5A)=Sof(H5B)=Sof(C4)=Sof(H4A)=Sof(H4B)=Sof(C3)=Sof(H3A)=
 Sof(H3B)=FVAR(1)
5.a Riding coordinates:
 Ir1(H,HA)
5.b Ternary CH refined with riding coordinates:
 C1(H1), C8(H8A), C8(H8B)
5.c Secondary CH2 refined with riding coordinates:
 C2(H2BC,H2BD), C2(H2AA,H2AB), C7(H7A,H7B), C3A(H3AA,H3AB), C6(H6A,H6B),
 C4A(H4AA,H4AB), C5(H5A,H5B), C5A(H5AA,H5AB), C4(H4A,H4B), C6A(H6AA,H6AB),
 C3(H3A,H3B), C7A(H7AA,H7AB)
5.d Aromatic/amide H refined with riding coordinates:
 C9(H9), C14(H14), C15(H15), C11(H11), C10(H10), C13(H13), C18(H18), C12(H12),
 C17(H17), C16(H16)
;
_shelx_shelxl_version_number 2014/7
_olex2_date_sample_data_collection 2016-01-05
_olex2_date_sample_submission 2016-01-05
_olex2_exptl_crystal_mounting_method 'oil on micromount'
_olex2_submission_original_sample_id 'Ir Coe (py)2 H2 Cl'
_olex2_submission_special_instructions 'No special instructions were received'
_oxdiff_exptl_absorpt_empirical_details
;
Empirical correction (ABSPACK) includes:
- Absorption correction using spherical harmonics
- Frame scaling
;
_oxdiff_exptl_absorpt_empirical_full_max 1.802
_oxdiff_exptl_absorpt_empirical_full_min 0.659

loop_
_space_group_symop_operation_xyz
'x, y, z'
'-x, y, -z+1/2'
'x+1/2, y+1/2, z'
'-x+1/2, y+1/2, -z+1/2'
'-x, -y, -z'
'x, -y, z-1/2'
'-x+1/2, -y+1/2, -z'
'x+1/2, -y+1/2, z-1/2'

loop_
_atom_site_label
_atom_site_type_symbol
_atom_site_fract_x
_atom_site_fract_y
_atom_site_fract_z
_atom_site_U_iso_or_equiv
_atom_site_adp_type
_atom_site_occupancy
_atom_site_site_symmetry_order
_atom_site_calc_flag
_atom_site_refinement_flags_posn
_atom_site_refinement_flags_adp
_atom_site_refinement_flags_occupancy
_atom_site_disorder_assembly
_atom_site_disorder_group
Ir1 Ir 0.34923(2) 0.64370(4) 0.37597(5) 0.02728(17) Uani 1 1 d . . . . .
H H 0.3654 0.5615 0.2622 0.041 Uiso 1 1 d R . . . .
HA H 0.3366 0.5322 0.4460 0.041 Uiso 1 1 d R . . . .
Cl1 Cl 0.32164(7) 0.7878(2) 0.5257(3) 0.0331(6) Uani 1 1 d . . . . .
N2 N 0.3017(2) 0.5819(8) 0.2917(12) 0.035(2) Uani 1 1 d . . . . .
N1 N 0.3450(2) 0.7482(7) 0.1749(10) 0.0295(19) Uani 1 1 d . . . . .
C9 C 0.3465(3) 0.7013(9) 0.0409(11) 0.030(2) Uani 1 1 d . . . . .
H9 H 0.3475 0.6259 0.0356 0.036 Uiso 1 1 calc R . . . .
C2 C 0.4220(3) 0.7128(12) 0.2979(14) 0.044(3) Uani 1 1 d D . . . .
H2BC H 0.4140 0.7555 0.2117 0.053 Uiso 0.458(18) 1 calc R . P A 2
H2BD H 0.4221 0.6371 0.2675 0.053 Uiso 0.458(18) 1 calc R . P A 2
H2AA H 0.4117 0.7414 0.2047 0.053 Uiso 0.542(18) 1 calc R . P A 1
H2AB H 0.4263 0.6359 0.2837 0.053 Uiso 0.542(18) 1 calc R . P A 1
C14 C 0.2996(3) 0.4828(9) 0.2326(14) 0.034(2) Uani 1 1 d . . . . .
H14 H 0.3194 0.4417 0.2321 0.041 Uiso 1 1 calc R . . . .
C1 C 0.3974(3) 0.7260(10) 0.4166(15) 0.042(3) Uani 1 1 d . . . . .
H1 H 0.3950 0.8015 0.4491 0.050 Uiso 1 1 calc R . . . .
C15 C 0.2694(3) 0.4377(11) 0.1720(15) 0.045(3) Uani 1 1 d . . . . .
H15 H 0.2688 0.3661 0.1386 0.054 Uiso 1 1 calc R . . . .
C11 C 0.3436(3) 0.8716(10) -0.0764(12) 0.040(3) Uani 1 1 d . U . . .
H11 H 0.3424 0.9148 -0.1615 0.048 Uiso 1 1 calc R . . . .
C10 C 0.3468(3) 0.7605(11) -0.0897(13) 0.042(3) Uani 1 1 d . . . . .
H10 H 0.3489 0.7273 -0.1814 0.050 Uiso 1 1 calc R . . . .
C8 C 0.3949(3) 0.6516(10) 0.5301(15) 0.042(3) Uani 1 1 d D U . . .
H8A H 0.3919 0.6811 0.6295 0.050 Uiso 0.542(18) 1 calc R . P A 1
H8B H 0.3893 0.6901 0.6205 0.050 Uiso 0.458(18) 1 calc R . P A 2
C13 C 0.3430(4) 0.8547(10) 0.1864(14) 0.047(3) Uani 1 1 d . . . . .
H13 H 0.3421 0.8865 0.2798 0.056 Uiso 1 1 calc R . . . .
C18 C 0.2738(3) 0.6412(11) 0.2839(17) 0.050(4) Uani 1 1 d . . . . .
H18 H 0.2749 0.7109 0.3237 0.060 Uiso 1 1 calc R . . . .
C12 C 0.3422(4) 0.9192(11) 0.0608(15) 0.055(4) Uani 1 1 d . . . . .
H12 H 0.3407 0.9944 0.0692 0.066 Uiso 1 1 calc R . . . .
C17 C 0.2427(3) 0.6050(15) 0.219(2) 0.068(5) Uani 1 1 d . . . . .
H17 H 0.2236 0.6500 0.2143 0.081 Uiso 1 1 calc R . . . .
C16 C 0.2407(4) 0.4999(14) 0.1619(18) 0.060(4) Uani 1 1 d . . . . .
H16 H 0.2203 0.4730 0.1178 0.072 Uiso 1 1 calc R . . . .
C7 C 0.4170(6) 0.5486(18) 0.523(3) 0.041(5) Uani 0.542(18) 1 d D U P A 1
H7A H 0.4192 0.5309 0.4189 0.049 Uiso 0.542(18) 1 calc R . P A 1
H7B H 0.4051 0.4888 0.5664 0.049 Uiso 0.542(18) 1 calc R . P A 1
C3A C 0.4587(17) 0.747(9) 0.347(13) 0.070(12) Uani 0.458(18) 1 d D . P A 2
H3AA H 0.4716 0.7480 0.2591 0.084 Uiso 0.458(18) 1 calc R . P A 2
H3AB H 0.4580 0.8212 0.3834 0.084 Uiso 0.458(18) 1 calc R . P A 2
C6 C 0.4532(5) 0.556(3) 0.602(3) 0.058(7) Uani 0.542(18) 1 d D . P A 1
H6A H 0.4521 0.5951 0.6951 0.069 Uiso 0.542(18) 1 calc R . P A 1
H6B H 0.4615 0.4832 0.6253 0.069 Uiso 0.542(18) 1 calc R . P A 1
C4A C 0.4786(11) 0.678(5) 0.466(4) 0.069(9) Uani 0.458(18) 1 d D U P A 2
H4AA H 0.4779 0.6036 0.4326 0.083 Uiso 0.458(18) 1 calc R . P A 2
H4AB H 0.5023 0.7015 0.4704 0.083 Uiso 0.458(18) 1 calc R . P A 2
C5 C 0.4781(6) 0.614(2) 0.505(3) 0.062(6) Uani 0.542(18) 1 d D . P A 1
H5A H 0.5012 0.6023 0.5479 0.074 Uiso 0.542(18) 1 calc R . P A 1
H5B H 0.4763 0.5815 0.4065 0.074 Uiso 0.542(18) 1 calc R . P A 1
C5A C 0.4675(7) 0.680(3) 0.624(3) 0.062(6) Uani 0.458(18) 1 d D . P A 2
H5AA H 0.4550 0.7473 0.6357 0.074 Uiso 0.458(18) 1 calc R . P A 2
H5AB H 0.4880 0.6846 0.6906 0.074 Uiso 0.458(18) 1 calc R . P A 2
C4 C 0.4714(9) 0.736(3) 0.491(4) 0.069(9) Uani 0.542(18) 1 d D U P A 1
H4A H 0.4927 0.7741 0.5134 0.083 Uiso 0.542(18) 1 calc R . P A 1
H4B H 0.4559 0.7569 0.5647 0.083 Uiso 0.542(18) 1 calc R . P A 1
C6A C 0.4458(7) 0.589(3) 0.681(4) 0.058(7) Uani 0.458(18) 1 d D . P A 2
H6AA H 0.4370 0.6115 0.7741 0.069 Uiso 0.458(18) 1 calc R . P A 2
H6AB H 0.4603 0.5259 0.7026 0.069 Uiso 0.458(18) 1 calc R . P A 2
C3 C 0.4562(17) 0.771(9) 0.336(9) 0.070(12) Uani 0.542(18) 1 d D . P A 1
H3A H 0.4528 0.8487 0.3340 0.084 Uiso 0.542(18) 1 calc R . P A 1
H3B H 0.4720 0.7526 0.2615 0.084 Uiso 0.542(18) 1 calc R . P A 1
C7A C 0.4156(7) 0.554(2) 0.573(4) 0.041(5) Uani 0.458(18) 1 d D U P A 2
H7AA H 0.4240 0.5205 0.4855 0.049 Uiso 0.458(18) 1 calc R . P A 2
H7AB H 0.4017 0.5011 0.6211 0.049 Uiso 0.458(18) 1 calc R . P A 2

loop_
_atom_site_aniso_label
_atom_site_aniso_U_11
_atom_site_aniso_U_22
_atom_site_aniso_U_33
_atom_site_aniso_U_23
_atom_site_aniso_U_13
_atom_site_aniso_U_12
Ir1 0.0293(3) 0.0259(3) 0.0255(3) 0.00395(17) -0.00653(17) 0.00059(16)
Cl1 0.0455(14) 0.0304(13) 0.0223(12) -0.0042(10) -0.0059(10) 0.0005(11)
N2 0.022(4) 0.033(5) 0.048(6) -0.011(4) -0.011(4) 0.000(4)
N1 0.043(5) 0.027(5) 0.017(4) 0.003(3) -0.007(4) -0.004(4)
C9 0.047(6) 0.023(5) 0.019(5) -0.006(4) -0.008(4) 0.004(4)
C2 0.031(6) 0.066(9) 0.035(7) -0.003(6) 0.008(5) -0.013(6)
C14 0.031(5) 0.024(5) 0.047(7) -0.007(5) 0.003(5) -0.001(4)
C1 0.031(5) 0.033(6) 0.057(8) 0.001(6) -0.025(5) -0.005(5)
C15 0.050(7) 0.036(7) 0.047(7) -0.013(6) 0.001(6) -0.020(6)
C11 0.062(6) 0.044(6) 0.014(4) 0.013(4) -0.005(4) -0.003(5)
C10 0.058(7) 0.050(7) 0.016(5) -0.013(5) -0.007(5) 0.001(6)
C8 0.035(5) 0.047(6) 0.041(6) 0.010(5) -0.025(5) -0.004(5)
C13 0.073(9) 0.040(7) 0.023(6) -0.011(5) -0.020(6) 0.011(6)
C18 0.038(6) 0.043(8) 0.066(9) -0.028(7) -0.007(6) 0.001(5)
C12 0.091(11) 0.031(7) 0.039(7) 0.001(6) -0.017(7) 0.001(7)
C17 0.024(6) 0.088(12) 0.089(12) -0.044(10) -0.012(7) 0.009(7)
C16 0.046(8) 0.066(10) 0.066(10) -0.027(8) -0.015(7) -0.016(7)
C7 0.036(5) 0.045(6) 0.040(9) 0.013(6) -0.006(6) 0.002(5)
C3A 0.039(10) 0.12(4) 0.051(14) -0.011(16) 0.006(7) -0.029(18)
C6 0.028(10) 0.087(19) 0.056(17) 0.021(14) -0.005(10) 0.009(10)
C4A 0.032(14) 0.11(3) 0.067(16) -0.01(2) -0.006(11) -0.018(18)
C5 0.041(11) 0.085(17) 0.056(13) 0.009(12) -0.022(10) -0.005(11)
C5A 0.041(11) 0.085(17) 0.056(13) 0.009(12) -0.022(10) -0.005(11)
C4 0.032(14) 0.11(3) 0.067(16) -0.01(2) -0.006(11) -0.018(18)
C6A 0.028(10) 0.087(19) 0.056(17) 0.021(14) -0.005(10) 0.009(10)
C3 0.039(10) 0.12(4) 0.051(14) -0.011(16) 0.006(7) -0.029(18)
C7A 0.036(5) 0.045(6) 0.040(9) 0.013(6) -0.006(6) 0.002(5)

loop_
_atom_type_symbol
_atom_type_description
_atom_type_scat_dispersion_real
_atom_type_scat_dispersion_imag
_atom_type_scat_source
C C 0.0181 0.0091 'International Tables Vol C Tables 4.2.6.8 and 6.1.1.4'
H H 0.0000 0.0000 'International Tables Vol C Tables 4.2.6.8 and 6.1.1.4'
Cl Cl 0.3639 0.7018 'International Tables Vol C Tables 4.2.6.8 and 6.1.1.4'
Ir Ir -4.7710 6.5667 'International Tables Vol C Tables 4.2.6.8 and 6.1.1.4'
N N 0.0311 0.0180 'International Tables Vol C Tables 4.2.6.8 and 6.1.1.4'

loop_
_exptl_crystal_face_index_h
_exptl_crystal_face_index_k
_exptl_crystal_face_index_l
_exptl_crystal_face_perp_dist
-2 0 0 0.0440
2 0 0 0.0440
7 -3 -5 0.0719
-8 2 3 0.0650
11 1 2 0.0599
-1 -5 -1 0.0319
1 5 -1 0.0459
3 3 -5 0.0621
-3 -5 3 0.0599
-2 4 5 0.0664
3 -5 0 0.0358
-5 -5 1 0.0428
-7 3 0 0.0374
-8 2 -3 0.0642
-6 0 5 0.0643

loop_
_geom_angle_atom_site_label_1
_geom_angle_atom_site_label_2
_geom_angle_atom_site_label_3
_geom_angle
H Ir1 HA 81.9
Cl1 Ir1 H 172.6
Cl1 Ir1 HA 103.5
N2 Ir1 H 85.7
N2 Ir1 HA 62.7
N2 Ir1 Cl1 92.4(3)
N2 Ir1 N1 84.5(4)
N2 Ir1 C1 167.4(5)
N2 Ir1 C8 155.3(4)
N1 Ir1 H 81.6
N1 Ir1 HA 144.1
N1 Ir1 Cl1 91.1(3)
C1 Ir1 H 91.2
C1 Ir1 HA 129.0
C1 Ir1 Cl1 89.2(4)
C1 Ir1 N1 83.0(4)
C1 Ir1 C8 37.1(5)
C8 Ir1 H 95.1
C8 Ir1 HA 93.0
C8 Ir1 Cl1 89.7(4)
C8 Ir1 N1 120.1(4)
C14 N2 Ir1 120.2(7)
C18 N2 Ir1 122.3(8)
C18 N2 C14 117.3(9)
C9 N1 Ir1 118.6(7)
C13 N1 Ir1 120.9(8)
C13 N1 C9 120.3(10)
N1 C9 H9 118.6
N1 C9 C10 122.7(10)
C10 C9 H9 118.6
H2BC C2 H2BD 107.6
H2AA C2 H2AB 107.8
C1 C2 H2BC 108.8
C1 C2 H2BD 108.8
C1 C2 H2AA 109.0
C1 C2 H2AB 109.0
C1 C2 C3A 114(6)
C1 C2 C3 113(5)
C3A C2 H2BC 108.8
C3A C2 H2BD 108.8
C3 C2 H2AA 109.0
C3 C2 H2AB 109.0
N2 C14 H14 118.2
N2 C14 C15 123.5(11)
C15 C14 H14 118.2
Ir1 C1 H1 113.3
C2 C1 Ir1 115.6(8)
C2 C1 H1 113.3
C8 C1 Ir1 72.8(7)
C8 C1 C2 122.5(12)
C8 C1 H1 113.3
C14 C15 H15 120.6
C16 C15 C14 118.8(12)
C16 C15 H15 120.6
C10 C11 H11 119.6
C12 C11 H11 119.6
C12 C11 C10 120.8(11)
C9 C10 H10 121.9
C11 C10 C9 116.2(11)
C11 C10 H10 121.9
Ir1 C8 H8A 116.6
Ir1 C8 H8B 109.0
C1 C8 Ir1 70.1(6)
C1 C8 H8A 116.6
C1 C8 H8B 109.0
C1 C8 C7 116.3(16)
C1 C8 C7A 131.5(19)
C7 C8 Ir1 112.1(11)
C7 C8 H8A 116.6
C7A C8 Ir1 122.6(13)
C7A C8 H8B 109.0
N1 C13 H13 119.8
N1 C13 C12 120.4(12)
C12 C13 H13 119.8
N2 C18 H18 118.3
N2 C18 C17 123.4(12)
C17 C18 H18 118.3
C11 C12 C13 119.5(12)
C11 C12 H12 120.3
C13 C12 H12 120.3
C18 C17 H17 120.8
C18 C17 C16 118.5(13)
C16 C17 H17 120.8
C15 C16 C17 118.3(12)
C15 C16 H16 120.8
C17 C16 H16 120.8
C8 C7 H7A 108.3
C8 C7 H7B 108.3
C8 C7 C6 116(2)
H7A C7 H7B 107.4
C6 C7 H7A 108.3
C6 C7 H7B 108.3
C2 C3A H3AA 107.8
C2 C3A H3AB 107.8
H3AA C3A H3AB 107.2
C4A C3A C2 118(3)
C4A C3A H3AA 107.8
C4A C3A H3AB 107.8
C7 C6 H6A 109.3
C7 C6 H6B 109.3
H6A C6 H6B 108.0
C5 C6 C7 112(2)
C5 C6 H6A 109.3
C5 C6 H6B 109.3
C3A C4A H4AA 107.6
C3A C4A H4AB 107.6
H4AA C4A H4AB 107.1
C5A C4A C3A 119(6)
C5A C4A H4AA 107.6
C5A C4A H4AB 107.6
C6 C5 H5A 109.0
C6 C5 H5B 109.0
H5A C5 H5B 107.8
C4 C5 C6 113(3)
C4 C5 H5A 109.0
C4 C5 H5B 109.0
C4A C5A H5AA 107.1
C4A C5A H5AB 107.1
C4A C5A C6A 121(3)
H5AA C5A H5AB 106.8
C6A C5A H5AA 107.1
C6A C5A H5AB 107.1
C5 C4 H4A 108.8
C5 C4 H4B 108.8
C5 C4 C3 114(5)
H4A C4 H4B 107.7
C3 C4 H4A 108.8
C3 C4 H4B 108.8
C5A C6A H6AA 108.6
C5A C6A H6AB 108.6
C5A C6A C7A 115(3)
H6AA C6A H6AB 107.6
C7A C6A H6AA 108.6
C7A C6A H6AB 108.6
C2 C3 C4 110(3)
C2 C3 H3A 109.6
C2 C3 H3B 109.6
C4 C3 H3A 109.6
C4 C3 H3B 109.6
H3A C3 H3B 108.1
C8 C7A C6A 109(2)
C8 C7A H7AA 109.9
C8 C7A H7AB 109.9
C6A C7A H7AA 109.9
C6A C7A H7AB 109.9
H7AA C7A H7AB 108.3

loop_
_geom_bond_atom_site_label_1
_geom_bond_atom_site_label_2
_geom_bond_distance
Ir1 H 1.6029
Ir1 HA 1.6030
Ir1 Cl1 2.519(3)
Ir1 N2 2.106(8)
Ir1 N1 2.216(9)
Ir1 C1 2.152(11)
Ir1 C8 2.187(10)
N2 C14 1.330(15)
N2 C18 1.315(16)
N1 C9 1.342(14)
N1 C13 1.317(16)
C9 H9 0.9300
C9 C10 1.383(17)
C2 H2BC 0.9700
C2 H2BD 0.9700
C2 H2AA 0.9700
C2 H2AB 0.9700
C2 C1 1.503(18)
C2 C3A 1.535(19)
C2 C3 1.537(18)
C14 H14 0.9300
C14 C15 1.383(16)
C1 H1 0.9800
C1 C8 1.380(18)
C15 H15 0.9300
C15 C16 1.36(2)
C11 H11 0.9300
C11 C10 1.379(18)
C11 C12 1.371(19)
C10 H10 0.9300
C8 H8A 0.9800
C8 H8B 0.9800
C8 C7 1.541(17)
C8 C7A 1.488(18)
C13 H13 0.9300
C13 C12 1.380(19)
C18 H18 0.9300
C18 C17 1.386(17)
C12 H12 0.9300
C17 H17 0.9300
C17 C16 1.39(2)
C16 H16 0.9300
C7 H7A 0.9700
C7 H7B 0.9700
C7 C6 1.545(18)
C3A H3AA 0.9700
C3A H3AB 0.9700
C3A C4A 1.54(2)
C6 H6A 0.9700
C6 H6B 0.9700
C6 C5 1.533(19)
C4A H4AA 0.9700
C4A H4AB 0.9700
C4A C5A 1.516(19)
C5 H5A 0.9700
C5 H5B 0.9700
C5 C4 1.526(19)
C5A H5AA 0.9700
C5A H5AB 0.9700
C5A C6A 1.525(19)
C4 H4A 0.9700
C4 H4B 0.9700
C4 C3 1.54(2)
C6A H6AA 0.9700
C6A H6AB 0.9700
C6A C7A 1.535(19)
C3 H3A 0.9700
C3 H3B 0.9700
C7A H7AA 0.9700
C7A H7AB 0.9700

loop_
_geom_torsion_atom_site_label_1
_geom_torsion_atom_site_label_2
_geom_torsion_atom_site_label_3
_geom_torsion_atom_site_label_4
_geom_torsion
Ir1 N2 C14 C15 -178.4(10)
Ir1 N2 C18 C17 175.3(14)
Ir1 N1 C9 C10 -174.9(9)
Ir1 N1 C13 C12 176.5(11)
Ir1 C1 C8 C7 105.5(13)
Ir1 C1 C8 C7A 116.3(19)
Ir1 C8 C7 C6 167.7(17)
Ir1 C8 C7A C6A 179.5(17)
N2 C14 C15 C16 5(2)
N2 C18 C17 C16 1(3)
N1 C9 C10 C11 -3.2(19)
N1 C13 C12 C11 0(2)
C9 N1 C13 C12 0(2)
C2 C1 C8 Ir1 -109.9(11)
C2 C1 C8 C7 -4.4(18)
C2 C1 C8 C7A 6(2)
C2 C3A C4A C5A -69(12)
C14 N2 C18 C17 1(2)
C14 C15 C16 C17 -3(2)
C1 C2 C3A C4A 68(12)
C1 C2 C3 C4 53(9)
C1 C8 C7 C6 90(2)
C1 C8 C7A C6A 88(3)
C10 C11 C12 C13 -2(2)
C8 C7 C6 C5 -81(3)
C13 N1 C9 C10 1.2(19)
C18 N2 C14 C15 -4(2)
C18 C17 C16 C15 0(3)
C12 C11 C10 C9 3(2)
C7 C6 C5 C4 72(3)
C3A C2 C1 Ir1 -165(4)
C3A C2 C1 C8 -80(4)
C3A C4A C5A C6A 100(5)
C6 C5 C4 C3 -109(4)
C4A C5A C6A C7A -45(5)
C5 C4 C3 C2 60(9)
C5A C6A C7A C8 -54(4)
C3 C2 C1 Ir1 -178(3)
C3 C2 C1 C8 -93(4)

loop_
_exptl_oxdiff_crystal_face_indexfrac_h
_exptl_oxdiff_crystal_face_indexfrac_k
_exptl_oxdiff_crystal_face_indexfrac_l
_exptl_oxdiff_crystal_face_x
_exptl_oxdiff_crystal_face_y
_exptl_oxdiff_crystal_face_z
-2.0003 0.0003 0.0002 -0.0784 -0.0013 -0.0045
2.0003 -0.0003 -0.0002 0.0784 0.0013 0.0045
7.0168 -2.9968 -5.0065 0.1622 0.0176 0.9492
-8.0111 1.9986 3.0046 -0.2457 -0.0360 -0.5879
10.9956 0.9965 2.0008 0.4757 0.0249 -0.3389
-0.9866 -4.9969 -1.0078 -0.0768 0.5082 0.4013
0.9902 4.9982 -0.9926 0.0360 -0.6411 -0.0870
3.0022 3.0012 -4.9969 0.0260 -0.6753 0.6446
-2.9940 -4.9991 2.9933 -0.0737 0.7726 -0.2318
-2.0185 3.9955 5.0075 0.0373 -0.1294 -0.9873
3.0122 -4.9982 -0.0080 0.1004 0.5772 0.2531
-4.9907 -4.9975 0.9931 -0.1929 0.6385 0.0780
-7.0080 2.9998 0.0054 -0.2642 -0.3497 -0.1635
-8.0005 2.0023 -2.9968 -0.3681 -0.4345 0.3549
-6.0097 -0.0020 5.0018 -0.1333 0.3282 -0.7991

loop_
_smtbx_masks_void_nr
_smtbx_masks_void_average_x
_smtbx_masks_void_average_y
_smtbx_masks_void_average_z
_smtbx_masks_void_volume
_smtbx_masks_void_count_electrons
1 0.000 0.500 -0.369 412.8 51.8
2 0.500 0.000 -0.891 412.8 51.8
